data_4078000
loop_
_publ_author_name
'Lechner, Marie-Luise'
'Athukorala Arachchige, Kasun S.'
'Randall, Rebecca A. M.'
'Knight, Fergus R.'
'B\"uhl, Michael'
'Slawin, Alexandra M. Z.'
'Woollins, J. Derek'

_publ_section_title
;
 Sterically Crowded Tin Acenaphthenes
;
_journal_issue 7
_journal_name_full Organometallics
_journal_page_first 2922
_journal_paper_doi 10.1021/om201253t
_journal_volume 31
_journal_year 2012
_chemical_formula_moiety 'C44 H43 Br3 Sn'
_chemical_formula_sum 'C44 H43 Br3 Sn'
_chemical_formula_weight 930.23
_space_group_IT_number 2
_symmetry_cell_setting triclinic
_symmetry_Int_Tables_number 2
_symmetry_space_group_name_Hall '-P 1'
_symmetry_space_group_name_H-M 'P -1'
_atom_sites_solution_hydrogens geom
_atom_sites_solution_primary direct
_atom_sites_solution_secondary difmap
_cell_angle_alpha 102.200(11)
_cell_angle_beta 92.613(10)
_cell_angle_gamma 100.486(10)
_cell_formula_units_Z 2
_cell_length_a 7.601(3)
_cell_length_b 15.347(7)
_cell_length_c 16.066(7)
_cell_measurement_reflns_used 6075
_cell_measurement_temperature 93
_cell_measurement_theta_max 25.35
_cell_measurement_theta_min 2.60
_cell_volume 1794.3(13)
_computing_cell_refinement 'CrystalClear-SM Expert 2.0 rc13'
_computing_data_collection 'CrystalClear-SM Expert 2.0 rc13 (Rigaku, 2009)'
_computing_data_reduction 'CrystalClear-SM Expert 2.0 rc13'
_computing_molecular_graphics 'CrystalStructure 4.0'
_computing_publication_material 'CrystalStructure 4.0 (Rigaku, 2010)'
_computing_structure_refinement 'SHELXL97 (Sheldrick, 2008)'
_computing_structure_solution SIR97
_diffrn_ambient_temperature 93
_diffrn_detector_area_resol_mean 14.629
_diffrn_measured_fraction_theta_full 0.963
_diffrn_measured_fraction_theta_max 0.963
_diffrn_measurement_device_type 'Rigaku Mercury70'
_diffrn_measurement_method \w
_diffrn_radiation_type 'Mo K\a'
_diffrn_radiation_wavelength 0.71075
_diffrn_reflns_av_R_equivalents 0.0421
_diffrn_reflns_limit_h_max 7
_diffrn_reflns_limit_h_min -9
_diffrn_reflns_limit_k_max 18
_diffrn_reflns_limit_k_min -18
_diffrn_reflns_limit_l_max 17
_diffrn_reflns_limit_l_min -19
_diffrn_reflns_number 11439
_diffrn_reflns_theta_full 25.36
_diffrn_reflns_theta_max 25.36
_diffrn_standards_number 0
_exptl_absorpt_coefficient_mu 4.095
_exptl_absorpt_correction_T_max 0.960
_exptl_absorpt_correction_T_min 0.683
_exptl_absorpt_correction_type multi-scan
_exptl_absorpt_process_details 'REQAB (Rigaku, 1998)'
_exptl_crystal_colour colorless
_exptl_crystal_density_diffrn 1.722
_exptl_crystal_density_method 'not measured'
_exptl_crystal_description platelet
_exptl_crystal_F_000 924.00
_exptl_crystal_size_max 0.100
_exptl_crystal_size_mid 0.100
_exptl_crystal_size_min 0.010
_refine_diff_density_max 2.500
_refine_diff_density_min -1.260
_refine_ls_extinction_method none
_refine_ls_goodness_of_fit_ref 1.225
_refine_ls_hydrogen_treatment constr
_refine_ls_number_parameters 433
_refine_ls_number_reflns 6329
_refine_ls_number_restraints 290
_refine_ls_R_factor_gt 0.0633
_refine_ls_shift/su_max 0.042
_refine_ls_structure_factor_coef Fsqd
_refine_ls_weighting_details 'w = 1/[\s^2^(Fo^2^)+(0.0497P)^2^+3.4439P] where P=(Fo^2^+2Fc^2^)/3'
_refine_ls_weighting_scheme calc
_refine_ls_wR_factor_ref 0.1564
_reflns_number_gt 5080
_reflns_number_total 6329
_reflns_threshold_expression F^2^>2.0\s(F^2^)
_cod_data_source_file om201253t_si_001.cif
_cod_data_source_block MLDW14
_cod_original_cell_volume 1794.2(12)
_cod_database_code 4078000

loop_
_symmetry_equiv_pos_site_id
_symmetry_equiv_pos_as_xyz
1 +X,+Y,+Z
2 -X,-Y,-Z

loop_
_atom_site_label
_atom_site_type_symbol
_atom_site_fract_x
_atom_site_fract_y
_atom_site_fract_z
_atom_site_U_iso_or_equiv
_atom_site_adp_type
_atom_site_occupancy
_atom_site_symmetry_multiplicity
_atom_site_calc_flag
_atom_site_refinement_flags
Sn1 Sn 0.69035(7) 0.37428(3) 0.18851(3) 0.02165(18) Uani 1.0 2 d .
Br1 Br 0.93515(13) 0.58683(6) 0.26600(5) 0.0367(3) Uani 1.0 2 d .
Br2 Br 0.98583(11) 0.24803(5) 0.23381(5) 0.0269(3) Uani 1.0 2 d .
Br3 Br 0.17530(12) 0.15115(6) 0.66402(6) 0.0331(3) Uani 1.0 2 d .
C1 C 0.7180(10) 0.4012(6) 0.3266(5) 0.0251(18) Uani 1.0 2 d .
C2 C 0.6335(11) 0.3279(6) 0.3593(6) 0.0281(19) Uani 1.0 2 d .
C3 C 0.6051(11) 0.3319(6) 0.4464(6) 0.0283(19) Uani 1.0 2 d .
C4 C 0.6639(10) 0.4115(6) 0.5038(5) 0.0230(18) Uani 1.0 2 d .
C5 C 0.7516(11) 0.4878(6) 0.4759(5) 0.0234(18) Uani 1.0 2 d .
C6 C 0.8043(11) 0.5636(6) 0.5438(6) 0.0267(19) Uani 1.0 2 d .
C7 C 0.8937(11) 0.6444(6) 0.5289(6) 0.0270(19) Uani 1.0 2 d .
C8 C 0.9293(11) 0.6459(6) 0.4426(6) 0.0277(19) Uani 1.0 2 d .
C9 C 0.8763(11) 0.5719(6) 0.3772(6) 0.0264(19) Uani 1.0 2 d .
C10 C 0.7818(10) 0.4859(5) 0.3889(5) 0.0206(17) Uani 1.0 2 d .
C11 C 0.6503(11) 0.4381(6) 0.5988(6) 0.0269(19) Uani 1.0 2 d .
C12 C 0.7460(12) 0.5397(6) 0.6254(6) 0.031(2) Uani 1.0 2 d .
C13 C 0.5589(11) 0.2294(6) 0.1479(5) 0.0231(18) Uani 1.0 2 d .
C14 C 0.3843(10) 0.2168(6) 0.1142(5) 0.0238(18) Uani 1.0 2 d .
C15 C 0.2700(10) 0.1295(6) 0.0849(5) 0.0227(18) Uani 1.0 2 d .
C16 C 0.3368(11) 0.0537(6) 0.0894(5) 0.0248(18) Uani 1.0 2 d .
C17 C 0.5182(11) 0.0649(6) 0.1229(5) 0.0248(18) Uani 1.0 2 d .
C18 C 0.5653(11) -0.0206(6) 0.1214(5) 0.0258(19) Uani 1.0 2 d .
C19 C 0.7368(11) -0.0231(6) 0.1510(5) 0.0283(19) Uani 1.0 2 d .
C20 C 0.8566(11) 0.0614(6) 0.1832(5) 0.0262(18) Uani 1.0 2 d .
C21 C 0.8069(10) 0.1431(5) 0.1854(5) 0.0207(17) Uani 1.0 2 d .
C22 C 0.6342(11) 0.1505(5) 0.1537(5) 0.0216(17) Uani 1.0 2 d .
C23 C 0.2509(11) -0.0460(6) 0.0644(6) 0.029(2) Uani 1.0 2 d .
C24 C 0.4049(11) -0.0944(6) 0.0845(6) 0.0253(18) Uani 1.0 2 d .
C25 C 0.9062(11) 0.3980(6) 0.1076(5) 0.0267(19) Uani 1.0 2 d .
C26 C 0.9070(11) 0.3178(6) 0.0320(5) 0.0241(18) Uani 1.0 2 d .
C27 C 1.0502(11) 0.3425(6) -0.0274(6) 0.0289(19) Uani 1.0 2 d .
C28 C 1.0739(12) 0.2607(6) -0.0958(6) 0.032(2) Uani 1.0 2 d .
C29 C 0.4881(12) 0.4471(7) 0.1636(6) 0.038(3) Uani 1.0 2 d .
C30 C 0.515(3) 0.5223(13) 0.1270(15) 0.152(8) Uani 1.0 2 d .
C31 C 0.367(2) 0.5763(9) 0.1230(11) 0.089(5) Uani 1.0 2 d .
C32 C 0.4048(16) 0.6689(8) 0.1685(8) 0.057(3) Uani 1.0 2 d .
C33 C 0.2157(11) 0.0483(6) 0.5802(6) 0.0283(19) Uani 1.0 2 d .
C34 C 0.2225(12) -0.0313(6) 0.6032(6) 0.033(2) Uani 1.0 2 d .
C35 C 0.2528(11) -0.1086(6) 0.5454(6) 0.030(2) Uani 1.0 2 d .
C36 C 0.2794(11) -0.1023(6) 0.4619(6) 0.029(2) Uani 1.0 2 d .
C37 C 0.2725(11) -0.0190(6) 0.4406(5) 0.0256(19) Uani 1.0 2 d .
C38 C 0.2996(12) -0.0218(6) 0.3527(6) 0.033(2) Uani 1.0 2 d .
C39 C 0.2953(11) 0.0548(6) 0.3220(6) 0.033(2) Uani 1.0 2 d .
C40 C 0.2661(12) 0.1333(6) 0.3777(6) 0.033(2) Uani 1.0 2 d .
C41 C 0.2376(11) 0.1375(6) 0.4611(6) 0.032(2) Uani 1.0 2 d .
C42 C 0.2422(11) 0.0597(6) 0.4969(6) 0.0294(19) Uani 1.0 2 d .
C43 C 0.3192(12) -0.1694(6) 0.3851(6) 0.032(2) Uani 1.0 2 d .
C44 C 0.3276(12) -0.1156(6) 0.3133(6) 0.033(2) Uani 1.0 2 d .
H2 H 0.5924 0.2713 0.3200 0.0337 Uiso 1.0 2 calc R
H3 H 0.5460 0.2797 0.4642 0.0340 Uiso 1.0 2 calc R
H7 H 0.9302 0.6969 0.5739 0.0323 Uiso 1.0 2 calc R
H8 H 0.9922 0.7006 0.4305 0.0333 Uiso 1.0 2 calc R
H11A H 0.7109 0.4004 0.6291 0.0323 Uiso 1.0 2 calc R
H11B H 0.5231 0.4308 0.6118 0.0323 Uiso 1.0 2 calc R
H12A H 0.6625 0.5782 0.6511 0.0372 Uiso 1.0 2 calc R
H12B H 0.8509 0.5478 0.6671 0.0372 Uiso 1.0 2 calc R
H14 H 0.3368 0.2691 0.1103 0.0286 Uiso 1.0 2 calc R
H15 H 0.1497 0.1242 0.0626 0.0272 Uiso 1.0 2 calc R
H19 H 0.7737 -0.0791 0.1501 0.0340 Uiso 1.0 2 calc R
H20 H 0.9755 0.0611 0.2040 0.0314 Uiso 1.0 2 calc R
H23A H 0.2082 -0.0643 0.0030 0.0353 Uiso 1.0 2 calc R
H23B H 0.1485 -0.0600 0.0985 0.0353 Uiso 1.0 2 calc R
H24A H 0.3698 -0.1323 0.1261 0.0304 Uiso 1.0 2 calc R
H24B H 0.4329 -0.1340 0.0317 0.0304 Uiso 1.0 2 calc R
H25A H 0.8964 0.4524 0.0850 0.0321 Uiso 1.0 2 calc R
H25B H 1.0223 0.4115 0.1428 0.0321 Uiso 1.0 2 calc R
H26A H 0.9305 0.2650 0.0540 0.0290 Uiso 1.0 2 calc R
H26B H 0.7874 0.3001 -0.0006 0.0290 Uiso 1.0 2 calc R
H27A H 1.1662 0.3691 0.0071 0.0346 Uiso 1.0 2 calc R
H27B H 1.0165 0.3892 -0.0556 0.0346 Uiso 1.0 2 calc R
H28A H 0.9601 0.2348 -0.1310 0.0380 Uiso 1.0 2 calc R
H28B H 1.1099 0.2147 -0.0682 0.0380 Uiso 1.0 2 calc R
H28C H 1.1668 0.2801 -0.1320 0.0380 Uiso 1.0 2 calc R
H29A H 0.3903 0.4019 0.1270 0.0450 Uiso 1.0 2 calc R
H29B H 0.4392 0.4669 0.2190 0.0450 Uiso 1.0 2 calc R
H30A H 0.5454 0.5014 0.0677 0.1826 Uiso 1.0 2 calc R
H30B H 0.6226 0.5651 0.1583 0.1826 Uiso 1.0 2 calc R
H31A H 0.3345 0.5746 0.0622 0.1071 Uiso 1.0 2 calc R
H31B H 0.2592 0.5448 0.1451 0.1071 Uiso 1.0 2 calc R
H32A H 0.5110 0.7014 0.1477 0.0690 Uiso 1.0 2 calc R
H32B H 0.4277 0.6720 0.2296 0.0690 Uiso 1.0 2 calc R
H32C H 0.3018 0.6971 0.1593 0.0690 Uiso 1.0 2 calc R
H34 H 0.2061 -0.0350 0.6607 0.0396 Uiso 1.0 2 calc R
H35 H 0.2550 -0.1637 0.5631 0.0357 Uiso 1.0 2 calc R
H39 H 0.3119 0.0546 0.2637 0.0390 Uiso 1.0 2 calc R
H40 H 0.2663 0.1863 0.3560 0.0400 Uiso 1.0 2 calc R
H41 H 0.2146 0.1919 0.4957 0.0380 Uiso 1.0 2 calc R
H43A H 0.2228 -0.2243 0.3704 0.0383 Uiso 1.0 2 calc R
H43B H 0.4351 -0.1877 0.3957 0.0383 Uiso 1.0 2 calc R
H44A H 0.4458 -0.1124 0.2894 0.0399 Uiso 1.0 2 calc R
H44B H 0.2328 -0.1459 0.2666 0.0399 Uiso 1.0 2 calc R

loop_
_atom_site_aniso_label
_atom_site_aniso_U_11
_atom_site_aniso_U_22
_atom_site_aniso_U_33
_atom_site_aniso_U_12
_atom_site_aniso_U_13
_atom_site_aniso_U_23
Sn1 0.0237(3) 0.0187(3) 0.0221(4) 0.0026(3) 0.0027(3) 0.0046(3)
Br1 0.0519(6) 0.0282(5) 0.0247(5) -0.0078(4) 0.0012(4) 0.0077(4)
Br2 0.0268(4) 0.0252(5) 0.0274(5) 0.0051(4) 0.0002(4) 0.0032(4)
Br3 0.0330(5) 0.0360(5) 0.0282(5) 0.0081(4) 0.0047(4) 0.0013(4)
C1 0.020(4) 0.027(4) 0.026(4) 0.003(3) 0.003(3) 0.004(3)
C2 0.025(4) 0.025(4) 0.032(4) 0.001(3) 0.004(3) 0.005(4)
C3 0.027(4) 0.028(4) 0.029(4) 0.002(3) 0.006(3) 0.009(4)
C4 0.022(4) 0.027(4) 0.021(4) 0.009(3) 0.006(3) 0.004(3)
C5 0.024(4) 0.022(4) 0.026(4) 0.008(3) 0.003(3) 0.005(3)
C6 0.025(4) 0.031(4) 0.025(4) 0.007(3) 0.005(3) 0.005(3)
C7 0.025(4) 0.027(4) 0.026(4) 0.004(3) 0.000(3) 0.000(3)
C8 0.031(4) 0.022(4) 0.030(4) 0.004(3) 0.002(3) 0.006(3)
C9 0.027(4) 0.027(4) 0.024(4) 0.003(3) 0.002(3) 0.006(3)
C10 0.022(4) 0.020(4) 0.020(4) 0.007(3) -0.000(3) 0.004(3)
C11 0.025(4) 0.029(4) 0.027(4) 0.004(3) 0.010(3) 0.006(3)
C12 0.032(4) 0.034(4) 0.027(4) 0.009(4) 0.005(4) 0.004(4)
C13 0.025(4) 0.021(4) 0.022(4) 0.002(3) 0.010(3) 0.002(3)
C14 0.021(4) 0.022(4) 0.029(4) 0.008(3) 0.004(3) 0.003(3)
C15 0.019(4) 0.027(4) 0.020(4) 0.002(3) 0.003(3) 0.001(3)
C16 0.024(4) 0.027(4) 0.022(4) 0.001(3) 0.009(3) 0.004(3)
C17 0.028(4) 0.025(4) 0.020(4) 0.003(3) 0.006(3) 0.003(3)
C18 0.033(4) 0.024(4) 0.022(4) 0.002(3) 0.007(3) 0.011(3)
C19 0.036(4) 0.029(4) 0.024(4) 0.007(3) 0.010(3) 0.012(3)
C20 0.027(4) 0.027(4) 0.024(4) 0.006(3) 0.001(3) 0.002(3)
C21 0.023(4) 0.022(4) 0.016(4) -0.000(3) 0.002(3) 0.005(3)
C22 0.026(4) 0.020(4) 0.020(4) 0.005(3) 0.007(3) 0.005(3)
C23 0.029(4) 0.031(4) 0.023(4) 0.001(3) 0.003(3) -0.000(3)
C24 0.029(4) 0.021(4) 0.025(4) 0.003(3) 0.007(3) 0.004(3)
C25 0.025(4) 0.027(4) 0.026(4) 0.000(3) -0.001(3) 0.005(3)
C26 0.029(4) 0.023(4) 0.021(4) 0.003(3) 0.006(3) 0.006(3)
C27 0.032(4) 0.025(4) 0.026(4) 0.001(3) 0.000(3) 0.003(3)
C28 0.032(3) 0.032(3) 0.031(3) 0.0057(11) 0.0030(11) 0.0065(11)
C29 0.032(4) 0.045(4) 0.041(5) 0.003(4) 0.007(4) 0.025(4)
C30 0.144(10) 0.146(10) 0.172(10) 0.030(6) 0.007(6) 0.049(6)
C31 0.081(6) 0.073(6) 0.118(7) 0.020(5) -0.008(5) 0.029(5)
C32 0.057(3) 0.058(3) 0.057(3) 0.0112(12) 0.0052(11) 0.0121(13)
C33 0.028(4) 0.031(4) 0.025(4) 0.004(3) 0.003(3) 0.004(4)
C34 0.029(4) 0.037(4) 0.032(4) 0.004(4) 0.004(4) 0.007(4)
C35 0.027(4) 0.031(4) 0.032(4) 0.007(3) 0.001(3) 0.008(4)
C36 0.027(4) 0.027(4) 0.031(4) 0.003(3) -0.000(3) 0.004(4)
C37 0.022(4) 0.030(4) 0.022(4) 0.003(3) 0.000(3) 0.001(3)
C38 0.030(4) 0.038(4) 0.030(4) 0.002(4) 0.006(4) 0.011(4)
C39 0.032(4) 0.042(4) 0.022(4) 0.002(4) 0.004(3) 0.008(4)
C40 0.035(4) 0.032(4) 0.035(4) 0.009(4) 0.001(4) 0.010(4)
C41 0.026(4) 0.034(4) 0.036(4) 0.004(3) 0.004(4) 0.010(4)
C42 0.025(4) 0.032(4) 0.030(4) 0.006(3) 0.001(3) 0.004(4)
C43 0.025(4) 0.035(4) 0.029(4) -0.001(3) 0.001(3) -0.002(4)
C44 0.031(4) 0.036(4) 0.029(4) 0.004(4) 0.005(4) -0.000(4)

loop_
_atom_type_symbol
_atom_type_description
_atom_type_scat_dispersion_real
_atom_type_scat_dispersion_imag
_atom_type_scat_source
C C 0.0033 0.0016
;
International Tables for Crystallography
(1992, Vol. C, Tables 4.2.6.8 and 6.1.1.4)
;
H H 0.0000 0.0000
;
International Tables for Crystallography
(1992, Vol. C, Table 6.1.1.4)
;
Br Br -0.2901 2.4595
;
International Tables for Crystallography
(1992, Vol. C, Tables 4.2.6.8 and 6.1.1.4)
;
Sn Sn -0.6537 1.4246
;
International Tables for Crystallography
(1992, Vol. C, Tables 4.2.6.8 and 6.1.1.4)
;

loop_
_geom_angle_atom_site_label_1
_geom_angle_atom_site_label_2
_geom_angle_atom_site_label_3
_geom_angle
_geom_angle_publ_flag
C1 Sn1 C13 104.7(3) yes
C1 Sn1 C25 125.8(3) yes
C1 Sn1 C29 102.6(4) yes
C13 Sn1 C25 107.5(3) yes
C13 Sn1 C29 104.9(4) yes
C25 Sn1 C29 109.6(4) yes
Sn1 C1 C2 113.2(5) yes
Sn1 C1 C10 130.0(7) yes
C2 C1 C10 115.8(8) yes
C1 C2 C3 124.9(7) yes
C2 C3 C4 118.7(8) yes
C3 C4 C5 119.6(8) yes
C3 C4 C11 131.4(8) yes
C5 C4 C11 109.0(7) yes
C4 C5 C6 111.8(8) yes
C4 C5 C10 123.0(7) yes
C6 C5 C10 125.2(8) yes
C5 C6 C7 120.1(8) yes
C5 C6 C12 109.7(7) yes
C7 C6 C12 130.3(7) yes
C6 C7 C8 117.0(7) yes
C7 C8 C9 122.3(8) yes
Br1 C9 C8 116.4(7) yes
Br1 C9 C10 120.5(6) yes
C8 C9 C10 123.1(8) yes
C1 C10 C5 117.9(7) yes
C1 C10 C9 129.8(8) yes
C5 C10 C9 112.3(7) yes
C4 C11 C12 104.8(7) yes
C6 C12 C11 104.7(7) yes
Sn1 C13 C14 113.1(6) yes
Sn1 C13 C22 128.0(6) yes
C14 C13 C22 119.0(7) yes
C13 C14 C15 123.7(8) yes
C14 C15 C16 118.8(7) yes
C15 C16 C17 118.6(7) yes
C15 C16 C23 131.2(8) yes
C17 C16 C23 110.2(8) yes
C16 C17 C18 110.8(7) yes
C16 C17 C22 124.0(8) yes
C18 C17 C22 125.2(8) yes
C17 C18 C19 118.9(7) yes
C17 C18 C24 108.7(8) yes
C19 C18 C24 132.4(8) yes
C18 C19 C20 117.6(9) yes
C19 C20 C21 122.4(8) yes
Br2 C21 C20 115.6(6) yes
Br2 C21 C22 121.4(6) yes
C20 C21 C22 122.9(7) yes
C13 C22 C17 116.0(7) yes
C13 C22 C21 131.1(7) yes
C17 C22 C21 112.9(8) yes
C16 C23 C24 103.7(7) yes
C18 C24 C23 106.5(7) yes
Sn1 C25 C26 114.0(5) yes
C25 C26 C27 111.2(6) yes
C26 C27 C28 112.7(7) yes
Sn1 C29 C30 124.8(11) yes
C29 C30 C31 119.9(17) yes
C30 C31 C32 116.9(13) yes
Br3 C33 C34 119.9(7) yes
Br3 C33 C42 117.9(7) yes
C34 C33 C42 122.2(8) yes
C33 C34 C35 122.7(9) yes
C34 C35 C36 118.3(9) yes
C35 C36 C37 117.5(8) yes
C35 C36 C43 132.4(9) yes
C37 C36 C43 110.1(8) yes
C36 C37 C38 111.9(8) yes
C36 C37 C42 125.7(8) yes
C38 C37 C42 122.4(9) yes
C37 C38 C39 118.7(8) yes
C37 C38 C44 107.3(9) yes
C39 C38 C44 133.9(9) yes
C38 C39 C40 119.1(9) yes
C39 C40 C41 123.4(10) yes
C40 C41 C42 119.9(9) yes
C33 C42 C37 113.7(9) yes
C33 C42 C41 129.9(8) yes
C37 C42 C41 116.4(8) yes
C36 C43 C44 103.4(8) yes
C38 C44 C43 107.1(8) yes

loop_
_geom_bond_atom_site_label_1
_geom_bond_atom_site_label_2
_geom_bond_distance
_geom_bond_publ_flag
Sn1 C1 2.163(8) yes
Sn1 C13 2.211(8) yes
Sn1 C25 2.166(9) yes
Sn1 C29 2.129(11) yes
Br1 C9 1.911(9) yes
Br2 C21 1.904(7) yes
Br3 C33 1.927(9) yes
C1 C2 1.405(13) yes
C1 C10 1.450(10) yes
C2 C3 1.416(13) yes
C3 C4 1.353(11) yes
C4 C5 1.407(12) yes
C4 C11 1.507(12) yes
C5 C6 1.399(10) yes
C5 C10 1.423(12) yes
C6 C7 1.375(12) yes
C6 C12 1.499(13) yes
C7 C8 1.429(13) yes
C8 C9 1.360(11) yes
C9 C10 1.436(12) yes
C11 C12 1.556(11) yes
C13 C14 1.374(11) yes
C13 C22 1.447(13) yes
C14 C15 1.430(10) yes
C15 C16 1.364(13) yes
C16 C17 1.424(12) yes
C16 C23 1.511(11) yes
C17 C18 1.417(13) yes
C17 C22 1.419(10) yes
C18 C19 1.377(13) yes
C18 C24 1.506(10) yes
C19 C20 1.422(11) yes
C20 C21 1.368(13) yes
C21 C22 1.419(12) yes
C23 C24 1.552(13) yes
C25 C26 1.537(11) yes
C26 C27 1.529(12) yes
C27 C28 1.527(12) yes
C29 C30 1.39(3) yes
C30 C31 1.52(3) yes
C31 C32 1.425(16) yes
C33 C34 1.358(14) yes
C33 C42 1.405(13) yes
C34 C35 1.405(12) yes
C35 C36 1.387(13) yes
C36 C37 1.401(13) yes
C36 C43 1.511(12) yes
C37 C38 1.428(13) yes
C37 C42 1.411(12) yes
C38 C39 1.373(15) yes
C38 C44 1.502(13) yes
C39 C40 1.400(13) yes
C40 C41 1.356(14) yes
C41 C42 1.436(15) yes
C43 C44 1.551(14) yes
